data_2207320
loop_
_publ_author_name
'Makino, Takashi'
'Mizuguchi, Jin'

_publ_section_title
;
 Triaquabis(3,5-di-<i>tert</i>-butyl-2-hydroxybenzoato-\k<i>O</i>^1^)zinc(II)
 dimethylacetamide trisolvate
;
_journal_coeditor_code OB6583
_journal_issue 11
_journal_name_full 'Acta Crystallographica Section E'
_journal_page_first m2223
_journal_page_last m2225
_journal_paper_doi 10.1107/S1600536805029156
_journal_volume 61
_journal_year 2005
_chemical_formula_iupac '[Zn (C15 H21 O3)2 (H2 O)3], 3C4 H9 N O'
_chemical_formula_moiety 'C30 H48 O9 Zn, 3C4 H9 N O'
_chemical_formula_sum 'C42 H75 N3 O12 Zn'
_chemical_formula_weight 879.45
_chemical_name_systematic
;
Triaquabis(3,5-di-<i>tert</i>-butyl-2-hydroxybenzoato-\k<i>O</i>^1^)zinc(II)
dimethylacetamide trisolvate
;
_space_group_IT_number 11
_symmetry_cell_setting monoclinic
_symmetry_space_group_name_Hall '-P 2yb'
_symmetry_space_group_name_H-M 'P 1 21/m 1'
_cell_angle_alpha 90.0000
_cell_angle_beta 94.635(11)
_cell_angle_gamma 90.0000
_cell_formula_units_Z 2
_cell_length_a 9.7191(14)
_cell_length_b 6.9405(8)
_cell_length_c 35.456(4)
_cell_measurement_reflns_used 16824
_cell_measurement_temperature 93.1
_cell_measurement_theta_max 68.3
_cell_measurement_theta_min 3.8
_cell_volume 2383.9(5)
_computing_cell_refinement PROCESS-AUTO
_computing_data_collection 'PROCESS-AUTO (Rigaku, 1998)'
_computing_data_reduction 'CrystalStructure (Rigaku/MSC, 2004)'
_computing_molecular_graphics 'ORTEPIII (Burnett & Johnson, 1996)'
_computing_publication_material CrystalStructure
_computing_structure_refinement 'SHELXL97 (Sheldrick, 1997)'
_computing_structure_solution 'SIR2002 (Burla et al., 2003)'
_diffrn_detector_area_resol_mean 10.00
_diffrn_measured_fraction_theta_full 0.980
_diffrn_measured_fraction_theta_max 0.948
_diffrn_measurement_device_type 'Rigaku R-AXIS RAPID'
_diffrn_measurement_method '48 frames, \D = 15\%'
_diffrn_radiation_type 'Cu K\a'
_diffrn_radiation_wavelength 1.54187
_diffrn_reflns_av_R_equivalents 0.063
_diffrn_reflns_limit_h_max 10
_diffrn_reflns_limit_h_min -10
_diffrn_reflns_limit_k_max 8
_diffrn_reflns_limit_k_min -8
_diffrn_reflns_limit_l_max 42
_diffrn_reflns_limit_l_min -42
_diffrn_reflns_number 21526
_diffrn_reflns_theta_full 68.24
_diffrn_reflns_theta_max 68.24
_exptl_absorpt_coefficient_mu 1.198
_exptl_absorpt_correction_T_max 0.942
_exptl_absorpt_correction_T_min 0.680
_exptl_absorpt_correction_type multi-scan
_exptl_absorpt_process_details '(ABSCOR; Higashi, 1995)'
_exptl_crystal_colour colorless
_exptl_crystal_density_diffrn 1.225
_exptl_crystal_density_method 'not measured'
_exptl_crystal_description platelet
_exptl_crystal_F_000 948.0
_exptl_crystal_size_max 0.40
_exptl_crystal_size_mid 0.20
_exptl_crystal_size_min 0.05
_refine_diff_density_max 1.71
_refine_diff_density_min -0.60
_refine_ls_extinction_method none
_refine_ls_goodness_of_fit_ref 1.005
_refine_ls_hydrogen_treatment noref
_refine_ls_number_parameters 336
_refine_ls_number_reflns 4524
_refine_ls_R_factor_gt 0.0953
_refine_ls_shift/su_max 0.0000
_refine_ls_structure_factor_coef Fsqd
_refine_ls_weighting_details 'w = 1/[\s^2^(Fo^2^)+(0.1785P)^2^] where P = (Fo^2^+2Fc^2^)/3'
_refine_ls_weighting_scheme calc
_refine_ls_wR_factor_ref 0.2726
_reflns_number_gt 2687
_reflns_number_total 4524
_reflns_threshold_expression F^2^>2\s(F^2^)
_cod_data_source_file ob6583.cif
_cod_data_source_block I
_cod_original_sg_symbol_H-M 'P 21/m'
_cod_original_formula_sum 'C42 H75 N3 O12 Zn '
_cod_database_code 2207320
_cod_database_fobs_code 2207320

loop_
_symmetry_equiv_pos_site_id
_symmetry_equiv_pos_as_xyz
1 +X,+Y,+Z
2 -X,1/2+Y,-Z
3 -X,-Y,-Z
4 +X,1/2-Y,+Z

loop_
_atom_site_label
_atom_site_fract_x
_atom_site_fract_y
_atom_site_fract_z
_atom_site_U_iso_or_equiv
_atom_site_adp_type
_atom_site_calc_flag
_atom_site_refinement_flags
_atom_site_occupancy
_atom_site_type_symbol
Zn1 0.20863(11) 0.2500 0.24803(2) 0.0472(4) Uani d S 1.00 Zn
O1 0.2897(5) 0.2500 0.19395(12) 0.0490(13) Uani d S 1.00 O
O2 0.0995(6) 0.2500 0.15395(13) 0.0717(18) Uani d S 1.00 O
O3A 0.1237(10) 0.2500 0.0857(2) 0.068(2) Uiso d SP 0.67 O
O3B 0.517(2) 0.2500 0.1698(5) 0.068(2) Uiso d SP 0.33 O
O4 0.1277(5) 0.2500 0.29889(12) 0.0467(12) Uani d S 1.00 O
O5 0.3314(6) 0.2500 0.33236(14) 0.0611(15) Uani d S 1.00 O
O6A 0.3484(5) 0.2500 0.40202(13) 0.0452(13) Uiso d SP 0.90 O
O6B -0.076(5) 0.2500 0.3332(12) 0.0452(13) Uiso d SP 0.10 O
O7 0.3033(4) -0.0028(6) 0.25384(9) 0.0728(13) Uani d . 1.00 O
O8 0.0118(5) 0.2500 0.22218(14) 0.0738(18) Uani d S 1.00 O
O9 0.2425(8) -0.2500 0.19406(16) 0.081(2) Uani d S 1.00 O
O10 0.2804(7) -0.2500 0.31087(13) 0.0646(16) Uani d S 1.00 O
O11 -0.1874(13) 0.489(2) 0.2464(3) 0.101(3) Uani d P 0.50 O
N1A 0.2754(12) -0.2500 0.1326(2) 0.058(2) Uiso d SP 0.72 N
N1B 0.362(3) -0.2500 0.1448(7) 0.058(2) Uiso d SP 0.28 N
N2A 0.1294(10) -0.2500 0.3549(2) 0.0391(18) Uiso d SP 0.69 N
N2B 0.202(2) -0.2500 0.3705(5) 0.0391(18) Uiso d SP 0.31 N
N3 -0.2783(11) 0.7500 0.2581(2) 0.110(4) Uani d S 1.00 N
C1 0.2280(9) 0.2500 0.1610(2) 0.0496(19) Uani d S 1.00 C
C2 0.3192(7) 0.2500 0.12836(18) 0.0424(17) Uani d S 1.00 C
C3 0.2601(7) 0.2500 0.0912(2) 0.0487(19) Uani d S 1.00 C
C4 0.3381(8) 0.2500 0.06043(18) 0.0467(19) Uani d S 1.00 C
C5 0.4810(7) 0.2500 0.06837(18) 0.0415(17) Uani d S 1.00 C
C6 0.5483(7) 0.2500 0.10450(18) 0.0411(17) Uani d S 1.00 C
C7 0.4613(7) 0.2500 0.13441(17) 0.0402(17) Uani d S 1.00 C
C8 0.2682(8) 0.2500 0.0198(2) 0.069(2) Uani d S 1.00 C
C9 0.1832(7) 0.0611(15) 0.01377(16) 0.125(3) Uani d . 1.00 C
C10 0.3746(8) 0.2500 -0.01014(19) 0.053(2) Uani d S 1.00 C
C11 0.7043(7) 0.2500 0.11104(18) 0.0425(17) Uani d S 1.00 C
C12 0.7541(8) 0.0725(13) 0.1322(3) 0.144(4) Uani d . 1.00 C
C13 0.7735(11) 0.2500 0.0741(3) 0.153(7) Uani d S 1.00 C
C14 0.2032(8) 0.2500 0.3302(2) 0.0422(17) Uani d S 1.00 C
C15 0.1328(7) 0.2500 0.36597(17) 0.0364(16) Uani d S 1.00 C
C16 0.2082(6) 0.2500 0.40131(19) 0.0337(15) Uani d S 1.00 C
C17 0.1413(7) 0.2500 0.43482(18) 0.0344(15) Uani d S 1.00 C
C18 -0.0021(7) 0.2500 0.43102(17) 0.0329(15) Uani d S 1.00 C
C19 -0.0819(7) 0.2500 0.39637(17) 0.0349(15) Uani d S 1.00 C
C20 -0.0097(7) 0.2500 0.36426(17) 0.0334(15) Uani d S 1.00 C
C21 0.2237(7) 0.2500 0.47372(19) 0.0416(17) Uani d S 1.00 C
C22 0.3144(5) 0.0670(8) 0.47778(13) 0.0575(15) Uani d . 1.00 C
C23 0.1293(7) 0.2500 0.50646(18) 0.0415(16) Uani d S 1.00 C
C24 -0.2402(7) 0.2500 0.39386(18) 0.0372(15) Uani d S 1.00 C
C25A -0.2939(11) 0.0673(16) 0.3734(2) 0.091(3) Uiso d P 0.70 C
C25B -0.306(4) 0.2500 0.3525(9) 0.0913 Uiso d SP 0.30 C
C26A -0.2969(17) 0.2500 0.4326(4) 0.0913 Uiso d SP 0.70 C
C26B -0.297(2) 0.075(3) 0.4139(7) 0.091(3) Uiso d P 0.30 C
C27A 0.3234(15) -0.2500 0.1690(3) 0.0581 Uiso d SP 0.72 C
C27B 0.226(3) -0.2500 0.1583(9) 0.0581 Uiso d SP 0.28 C
C28 0.4805(10) -0.2500 0.1777(2) 0.073(2) Uani d S 1.00 C
C29 0.3748(10) -0.2500 0.1035(2) 0.072(2) Uani d S 1.00 C
C30 0.1232(10) -0.2500 0.1226(3) 0.091(3) Uani d S 1.00 C
C31A 0.2577(13) -0.2500 0.3448(2) 0.0391 Uiso d SP 0.69 C
C31B 0.175(3) -0.2500 0.3345(6) 0.0391 Uiso d SP 0.31 C
C32 0.3687(9) -0.2500 0.3782(2) 0.066(2) Uani d S 1.00 C
C33 0.0946(8) -0.2500 0.3952(2) 0.0483(18) Uani d S 1.00 C
C34 0.0159(10) -0.2500 0.3223(2) 0.069(2) Uani d S 1.00 C
C35 -0.1885(17) 0.674(2) 0.2406(3) 0.078(4) Uani d P 0.50 C
C36 -0.0947(13) 0.7500 0.2159(3) 0.112(4) Uani d S 1.00 C
C37 -0.287(2) 0.515(3) 0.2545(4) 0.110(7) Uani d P 0.50 C
C38 -0.3728(14) 0.7500 0.2827(3) 0.165(8) Uani d S 1.00 C
H3 0.1623 0.2500 0.0870 0.058 Uiso c SP 0.33 H
H5 0.5366 0.2500 0.0475 0.0498 Uiso c S 1.00 H
H7 0.5019 0.2500 0.1597 0.048 Uiso c SP 0.67 H
H9A 0.2425 -0.0498 0.0206 0.1874 Uiso c R 1.00 H
H9B 0.1481 0.0510 -0.0129 0.1874 Uiso c R 1.00 H
H9C 0.1056 0.0631 0.0298 0.1874 Uiso c R 1.00 H
H10A 0.4542 0.1709 -0.0012 0.0802 Uiso c PR 0.50 H
H10B 0.4051 0.3823 -0.0144 0.0802 Uiso c PR 0.50 H
H10C 0.3321 0.1969 -0.0339 0.0802 Uiso c PR 0.50 H
H12A 0.7379 0.0864 0.1590 0.2153 Uiso c R 1.00 H
H12B 0.8530 0.0553 0.1298 0.2153 Uiso c R 1.00 H
H12C 0.7037 -0.0402 0.1217 0.2153 Uiso c R 1.00 H
H13A 0.8678 0.2004 0.0786 0.2288 Uiso c PR 0.50 H
H13B 0.7763 0.3818 0.0643 0.2288 Uiso c PR 0.50 H
H13C 0.7210 0.1678 0.0557 0.2288 Uiso c PR 0.50 H
H16 0.3062 0.2500 0.4026 0.040 Uiso c SP 0.10 H
H18 -0.0491 0.2500 0.4535 0.0395 Uiso c S 1.00 H
H20 -0.0600 0.2500 0.3402 0.040 Uiso c SP 0.90 H
H22A 0.2554 -0.0476 0.4751 0.0862 Uiso c R 1.00 H
H22B 0.3794 0.0663 0.4581 0.0862 Uiso c R 1.00 H
H22C 0.3657 0.0662 0.5027 0.0862 Uiso c R 1.00 H
H23A 0.1859 0.2450 0.5306 0.0623 Uiso c PR 0.50 H
H23B 0.0685 0.1373 0.5043 0.0623 Uiso c PR 0.50 H
H23C 0.0735 0.3677 0.5054 0.0623 Uiso c PR 0.50 H
H25AA -0.2642 -0.0460 0.3884 0.1369 Uiso c PR 0.70 H
H25AB -0.3950 0.0710 0.3702 0.1369 Uiso c PR 0.70 H
H25AC -0.2570 0.0599 0.3486 0.1369 Uiso c PR 0.70 H
H25BA -0.2516 0.1678 0.3369 0.1369 Uiso c PR 0.15 H
H25BB -0.4007 0.2004 0.3519 0.1369 Uiso c PR 0.15 H
H25BC -0.3077 0.3818 0.3425 0.1369 Uiso c PR 0.15 H
H26AA -0.2661 0.3665 0.4464 0.1369 Uiso c PR 0.35 H
H26AB -0.3980 0.2475 0.4295 0.1369 Uiso c SPR 0.35 H
H26AC -0.2632 0.1360 0.4468 0.1369 Uiso c PR 0.35 H
H26BA -0.2554 0.0693 0.4401 0.1369 Uiso c PR 0.30 H
H26BB -0.3973 0.0859 0.4140 0.1369 Uiso c PR 0.30 H
H26BC -0.2739 -0.0432 0.4006 0.1369 Uiso c PR 0.30 H
H28AA 0.5130 -0.1209 0.1795 0.088 Uiso c P 0.36 H
H28AB 0.5227 -0.3145 0.1580 0.088 Uiso c P 0.36 H
H28AC 0.5033 -0.3145 0.2010 0.088 Uiso c P 0.36 H
H29AA 0.3962 -0.1209 0.0972 0.087 Uiso c P 0.36 H
H29AB 0.3357 -0.3145 0.0815 0.087 Uiso c P 0.36 H
H29AC 0.4567 -0.3145 0.1129 0.087 Uiso c P 0.36 H
H30AA 0.0909 -0.3791 0.1205 0.109 Uiso c P 0.36 H
H30AB 0.1034 -0.1855 0.0992 0.109 Uiso c P 0.36 H
H30AC 0.0784 -0.1855 0.1419 0.109 Uiso c P 0.36 H
H28BA 0.5044 -0.1209 0.1843 0.088 Uiso c P 0.14 H
H28BB 0.5590 -0.3145 0.1695 0.088 Uiso c P 0.14 H
H28BC 0.4498 -0.3145 0.1991 0.088 Uiso c P 0.14 H
H29BA 0.3776 -0.3791 0.0946 0.087 Uiso c P 0.14 H
H29BB 0.4574 -0.1855 0.0983 0.087 Uiso c P 0.14 H
H29BC 0.2978 -0.1855 0.0910 0.087 Uiso c P 0.14 H
H30BA 0.1022 -0.3791 0.1153 0.109 Uiso c P 0.14 H
H30BB 0.1635 -0.1855 0.1026 0.109 Uiso c P 0.14 H
H30BC 0.0409 -0.1855 0.1280 0.109 Uiso c P 0.14 H
H32AA 0.3916 -0.3791 0.3851 0.079 Uiso c P 0.35 H
H32AB 0.3344 -0.1855 0.3992 0.079 Uiso c P 0.35 H
H32AC 0.4488 -0.1855 0.3711 0.079 Uiso c P 0.35 H
H33AA 0.0872 -0.3791 0.4037 0.058 Uiso c P 0.35 H
H33AB 0.0092 -0.1855 0.3970 0.058 Uiso c P 0.35 H
H33AC 0.1652 -0.1855 0.4104 0.058 Uiso c P 0.35 H
H34AA -0.0075 -0.1209 0.3156 0.082 Uiso c P 0.35 H
H34AB -0.0633 -0.3145 0.3301 0.082 Uiso c P 0.35 H
H34AC 0.0482 -0.3145 0.3011 0.082 Uiso c P 0.35 H
H32BA 0.4013 -0.3791 0.3797 0.079 Uiso c P 0.15 H
H32BB 0.3941 -0.1855 0.4014 0.0790 Uiso c P 0.15 H
H32BC 0.4084 -0.1855 0.3581 0.079 Uiso c P 0.15 H
H33BA 0.0706 -0.1209 0.4007 0.058 Uiso c P 0.15 H
H33BB 0.1249 -0.3145 0.4180 0.058 Uiso c P 0.15 H
H33BC 0.0163 -0.3145 0.3834 0.058 Uiso c P 0.15 H
H34BA -0.0161 -0.1209 0.3199 0.082 Uiso c P 0.15 H
H34BB -0.0318 -0.3145 0.3410 0.082 Uiso c P 0.15 H
H34BC -0.0004 -0.3145 0.2988 0.082 Uiso c P 0.15 H
H36A -0.0105 0.7825 0.2299 0.134 Uiso c P 0.50 H
H36B -0.1332 0.8621 0.2038 0.134 Uiso c P 0.50 H
H36C -0.0774 0.6564 0.1973 0.134 Uiso c P 0.50 H
H37A -0.2283 0.4584 0.2741 0.132 Uiso c P 0.50 H
H37B -0.3793 0.4747 0.2566 0.132 Uiso c P 0.50 H
H37C -0.2583 0.4769 0.2306 0.132 Uiso c P 0.50 H
H38A -0.3284 0.7330 0.3082 0.2469 Uiso c PR 0.50 H
H38B -0.4379 0.6442 0.2768 0.2469 Uiso c PR 0.50 H
H38C -0.4227 0.8729 0.2812 0.2469 Uiso c PR 0.50 H

loop_
_atom_site_aniso_label
_atom_site_aniso_U_11
_atom_site_aniso_U_22
_atom_site_aniso_U_33
_atom_site_aniso_U_12
_atom_site_aniso_U_13
_atom_site_aniso_U_23
Zn1 0.0643(8) 0.0465(5) 0.0327(5) 0.0000 0.0152(4) 0.0000
O1 0.051(3) 0.064(3) 0.032(2) 0.0000 0.010(2) 0.0000
O2 0.041(4) 0.130(5) 0.045(3) 0.0000 0.014(2) 0.0000
O4 0.054(3) 0.053(2) 0.034(2) 0.0000 0.013(2) 0.0000
O5 0.059(4) 0.069(3) 0.058(3) 0.0000 0.025(2) 0.0000
O7 0.106(3) 0.065(2) 0.050(2) 0.020(2) 0.026(2) 0.0043(18)
O8 0.045(3) 0.124(5) 0.054(3) 0.0000 0.014(2) 0.0000
O9 0.143(6) 0.057(3) 0.049(3) 0.0000 0.040(3) 0.0000
O10 0.110(5) 0.046(3) 0.041(2) 0.0000 0.026(2) 0.0000
O11 0.086(10) 0.133(11) 0.082(7) 0.015(8) -0.001(6) -0.013(7)
N3 0.069(8) 0.197(15) 0.064(5) 0.0000 0.004(5) 0.0000
C1 0.047(6) 0.056(4) 0.046(4) 0.0000 0.010(3) 0.0000
C2 0.033(5) 0.060(4) 0.036(3) 0.0000 0.009(3) 0.0000
C3 0.022(4) 0.081(5) 0.044(3) 0.0000 0.003(3) 0.0000
C4 0.041(5) 0.069(5) 0.031(3) 0.0000 0.007(3) 0.0000
C5 0.033(5) 0.060(4) 0.033(3) 0.0000 0.008(2) 0.0000
C6 0.042(5) 0.048(4) 0.034(3) 0.0000 0.006(3) 0.0000
C7 0.045(5) 0.045(3) 0.030(3) 0.0000 0.003(2) 0.0000
C8 0.033(5) 0.139(8) 0.035(3) 0.0000 0.000(3) 0.0000
C9 0.086(5) 0.249(11) 0.039(3) -0.094(6) -0.001(3) -0.014(4)
C10 0.039(5) 0.090(6) 0.031(3) 0.0000 -0.003(3) 0.0000
C11 0.028(4) 0.060(4) 0.039(3) 0.0000 -0.001(2) 0.0000
C12 0.052(5) 0.096(6) 0.277(13) 0.000(4) -0.020(6) 0.061(7)
C13 0.049(7) 0.34(2) 0.073(7) 0.0000 0.020(5) 0.0000
C14 0.032(5) 0.035(3) 0.063(4) 0.0000 0.025(3) 0.0000
C15 0.050(5) 0.028(3) 0.033(3) 0.0000 0.010(2) 0.0000
C16 0.013(4) 0.033(3) 0.057(4) 0.0000 0.010(2) 0.0000
C17 0.034(4) 0.031(3) 0.040(3) 0.0000 0.010(2) 0.0000
C18 0.036(5) 0.032(3) 0.032(3) 0.0000 0.008(2) 0.0000
C19 0.042(4) 0.027(3) 0.036(3) 0.0000 0.004(2) 0.0000
C20 0.037(4) 0.028(3) 0.036(3) 0.0000 0.007(2) 0.0000
C21 0.025(4) 0.059(4) 0.040(3) 0.0000 -0.001(2) 0.0000
C22 0.047(3) 0.076(4) 0.049(2) 0.022(3) -0.005(2) 0.004(2)
C23 0.033(4) 0.057(4) 0.033(3) 0.0000 -0.002(2) 0.0000
C24 0.033(4) 0.042(3) 0.037(3) 0.0000 0.003(2) 0.0000
C28 0.068(7) 0.091(7) 0.059(5) 0.0000 -0.003(4) 0.0000
C29 0.066(7) 0.088(6) 0.067(5) 0.0000 0.030(4) 0.0000
C30 0.041(6) 0.094(7) 0.135(9) 0.0000 -0.008(5) 0.0000
C32 0.044(5) 0.062(5) 0.088(6) 0.0000 -0.017(4) 0.0000
C33 0.056(5) 0.044(4) 0.047(4) 0.0000 0.019(3) 0.0000
C34 0.071(7) 0.062(5) 0.069(5) 0.0000 -0.022(4) 0.0000
C35 0.070(11) 0.097(14) 0.064(8) -0.013(7) -0.010(6) 0.009(6)
C36 0.092(10) 0.148(11) 0.099(8) 0.0000 0.022(7) 0.0000
C37 0.108(18) 0.15(2) 0.063(9) 0.032(15) -0.017(10) -0.024(10)
C38 0.095(11) 0.33(2) 0.070(7) 0.0000 0.009(7) 0.0000

loop_
_atom_type_symbol
_atom_type_description
_atom_type_scat_dispersion_real
_atom_type_scat_dispersion_imag
_atom_type_scat_source
C C 0.018 0.009
;
International Tables for Crystallography
(1992, Vol. C, Tables 4.2.6.8 and 6.1.1.4)
;
H H 0.000 0.000
;
International Tables for Crystallography
(1992, Vol. C, Table 6.1.1.4)
;
O O 0.049 0.032
;
International Tables for Crystallography
(1992, Vol. C, Tables 4.2.6.8 and 6.1.1.4)
;
Zn Zn -1.549 0.678
;
International Tables for Crystallography
(1992, Vol. C, Tables 4.2.6.8 and 6.1.1.4)
;
N N 0.031 0.018
;
International Tables for Crystallography
(1992, Vol. C, Tables 4.2.6.8 and 6.1.1.4)
;

loop_
_geom_angle_atom_site_label_1
_geom_angle_atom_site_label_2
_geom_angle_atom_site_label_3
_geom_angle_site_symmetry_1
_geom_angle_site_symmetry_3
_geom_angle
_geom_angle_publ_flag
O1 Zn1 O4 . . 178.8(2) yes
O1 Zn1 O7 . . 83.76(12) yes
O1 Zn1 O7 . 4_555 83.76(12) no
O1 Zn1 O8 . . 89.8(2) yes
O4 Zn1 O7 . . 96.77(12) yes
O4 Zn1 O7 . 4_555 96.77(12) no
O4 Zn1 O8 . . 89.0(2) yes
O7 Zn1 O7 . 4_555 124.30(19) yes
O7 Zn1 O8 . . 117.00(12) yes
O7 Zn1 O8 4_555 . 117.00(12) no
Zn1 O1 C1 . . 130.3(5) yes
Zn1 O4 C14 . . 122.4(5) yes
C27B O9 C27A . . 46.8(18) no
C35 O11 C37 . . 82.8(19) no
C29 N1A C30 . . 122.0(8) no
C29 N1A C27A . . 118.7(10) no
C30 N1A C27A . . 119.3(11) no
C31A N2A C33 . . 123.3(8) no
C31A N2A C34 . . 115.6(8) no
C33 N2A C34 . . 121.1(8) no
C35 N3 C37 . 4_565 114.9(12) no
C35 N3 C38 . . 153.6(8) no
C35 N3 C37 4_565 . 114.9(12) no
C35 N3 C38 4_565 . 153.6(8) no
C37 N3 C38 . . 91.0(8) no
C37 N3 C38 4_565 . 91.0(8) no
C27B N1B C28 . . 113(2) no
C27B N1B C29 . . 119(2) no
C28 N1B C29 . . 128(2) no
C31B N2B C32 . . 106.9(19) no
C31B N2B C33 . . 121(2) no
C32 N2B C33 . . 132.2(13) no
O1 C1 O2 . . 124.9(7) no
O1 C1 C2 . . 116.2(7) no
O2 C1 C2 . . 118.9(6) no
C1 C2 C7 . . 121.4(5) no
C1 C2 C3 . . 120.0(6) no
C7 C2 C3 . . 118.5(6) no
O3A C3 C4 . . 119.3(6) no
O3A C3 C2 . . 118.2(7) no
C4 C3 C2 . . 122.5(6) no
C2 C3 H3 . . 118.7(7) no
C4 C3 H3 . . 118.7(6) no
C4 C5 C6 . . 124.9(6) no
C4 C5 H5 . . 118.00 no
C6 C5 H5 . . 118.00 no
C5 C4 C8 . . 123.0(6) no
C5 C4 C3 . . 116.2(5) no
C8 C4 C3 . . 120.7(6) no
O3B C7 C6 . . 119.0(10) no
O3B C7 C2 . . 118.5(10) no
C6 C7 C2 . . 122.5(5) no
C2 C7 H7 . . 118.8(6) no
C6 C7 H7 . . 118.8(7) no
C5 C6 C7 . . 115.3(6) no
C5 C6 C11 . . 122.1(6) no
C7 C6 C11 . . 122.6(5) no
C4 C8 C9 . . 108.6(4) no
C4 C8 C9 . 4_555 108.6(4) no
C4 C8 C10 . . 112.0(6) no
C9 C8 C9 . 4_555 114.9(6) no
C9 C8 C10 . . 106.4(4) no
C9 C8 C10 4_555 . 106.4(4) no
C8 C9 H9A . . 109.5 no
C8 C9 H9B . . 109.5 no
C8 C9 H9C . . 109.5 no
H9A C9 H9B . . 109.5 no
H9A C9 H9C . . 109.5 no
H9B C9 H9C . . 109.5 no
C8 C10 H10A . . 109.5 no
C8 C10 H10A . 4_555 109.5 no
C8 C10 H10B . . 109.5 no
C8 C10 H10B . 4_555 109.5 no
C8 C10 H10C . . 109.5 no
C8 C10 H10C . 4_555 109.5 no
H10A C10 H10B . . 109.5 no
H10A C10 H10C . . 109.5 no
H10A C10 H10B 4_555 4_555 109.5 no
H10A C10 H10C 4_555 4_555 109.5 no
H10B C10 H10C . . 109.5 no
H10B C10 H10C 4_555 4_555 109.5 no
C6 C11 C12 . . 110.7(4) no
C6 C11 C12 . 4_555 110.7(4) no
C6 C11 C13 . . 112.0(6) no
C12 C11 C12 . 4_555 110.2(6) no
C12 C11 C13 . . 106.5(5) no
C12 C11 C13 4_555 . 106.5(5) no
C11 C12 H12A . . 109.5 no
C11 C12 H12B . . 109.5 no
C11 C12 H12C . . 109.5 no
H12A C12 H12B . . 109.5 no
H12A C12 H12C . . 109.5 no
H12B C12 H12C . . 109.5 no
C11 C13 H13A . . 109.5 no
C11 C13 H13A . 4_555 109.5 no
C11 C13 H13B . . 109.5 no
C11 C13 H13B . 4_555 109.5 no
C11 C13 H13C . . 109.5 no
C11 C13 H13C . 4_555 109.5 no
H13A C13 H13B . . 109.5 no
H13A C13 H13C . . 109.5 no
H13A C13 H13B 4_555 4_555 109.5 no
H13A C13 H13C 4_555 4_555 109.5 no
H13B C13 H13C . . 109.5 no
H13B C13 H13C 4_555 4_555 109.5 no
O4 C14 O5 . . 123.6(7) no
O4 C14 C15 . . 117.9(6) no
O5 C14 C15 . . 118.5(6) no
C14 C15 C16 . . 121.3(6) no
C14 C15 C20 . . 119.4(5) no
C16 C15 C20 . . 119.3(6) no
O6A C16 C15 . . 117.9(6) no
O6A C16 C17 . . 121.2(5) no
C15 C16 C17 . . 121.0(6) no
C15 C16 H16 . . 119.5 no
C17 C16 H16 . . 119.5 no
C16 C17 C18 . . 116.7(5) no
C16 C17 C21 . . 121.2(6) no
C18 C17 C21 . . 122.2(5) no
C17 C18 C19 . . 124.5(6) no
C17 C18 H18 . . 118.00 no
C19 C18 H18 . . 118.00 no
C18 C19 C20 . . 116.1(6) no
C18 C19 C24 . . 122.3(5) no
C20 C19 C24 . . 121.7(5) no
O6B C20 C15 . . 119(2) no
O6B C20 C19 . . 118(2) no
C15 C20 C19 . . 122.5(5) no
C15 C20 H20 . . 118.8(6) no
C19 C20 H20 . . 118.8(6) no
C17 C21 C22 . . 109.6(3) no
C17 C21 C22 . 4_555 109.6(3) no
C17 C21 C23 . . 112.3(5) no
C22 C21 C22 . 4_555 110.5(5) no
C22 C21 C23 . . 107.5(3) no
C22 C21 C23 4_555 . 107.5(3) no
C21 C22 H22A . . 109.5 no
C21 C22 H22B . . 109.5 no
C21 C22 H22C . . 109.5 no
H22A C22 H22B . . 109.5 no
H22A C22 H22C . . 109.5 no
H22B C22 H22C . . 109.5 no
C21 C23 H23A . . 109.5 no
C21 C23 H23A . 4_555 109.5 no
C21 C23 H23B . . 109.5 no
C21 C23 H23B . 4_555 109.5 no
C21 C23 H23C . . 109.5 no
C21 C23 H23C . 4_555 109.5 no
H23A C23 H23B . . 109.5 no
H23A C23 H23C . . 109.5 no
H23A C23 H23B 4_555 4_555 109.5 no
H23A C23 H23C 4_555 4_555 109.5 no
H23B C23 H23C . . 109.5 no
H23B C23 H23C 4_555 4_555 109.5 no
C19 C24 C25A . . 109.2(5) no
C19 C24 C25A . 4_555 109.2(5) no
C19 C24 C26A . . 112.5(7) no
C19 C24 C25B . . 113.0(15) no
C19 C24 C26B . . 111.6(10) no
C19 C24 C26B . 4_555 111.6(10) no
C25A C24 C25A . 4_555 111.8(6) no
C25A C24 C26A . . 107.0(6) no
C25A C24 C26A 4_555 . 107.0(6) no
C25B C24 C26B . . 107.6(12) no
C25B C24 C26B . 4_555 107.6(12) no
C26B C24 C26B . 4_555 105.0(14) no
C24 C25A H25AA . . 109.5 no
C24 C25A H25AB . . 109.5 no
C24 C25A H25AC . . 109.5 no
H25AA C25A H25AB . . 109.5 no
H25AA C25A H25AC . . 109.5 no
H25AB C25A H25AC . . 109.5 no
C24 C26A H26AA . . 109.5 no
C24 C26A H26AA . 4_555 109.5 no
C24 C26A H26AB . . 109.5 no
C24 C26A H26AC . . 109.5 no
C24 C26A H26AC . 4_555 109.5 no
H26AA C26A H26AB . . 109.5 no
H26AA C26A H26AC . . 109.5 no
H26AA C26A H26AC 4_555 4_555 109.5 no
H26AB C26A H26AC . . 109.5 no
C24 C25B H25BA . . 109.5 no
C24 C25B H25BA . 4_555 109.5 no
C24 C25B H25BB . . 109.5 no
C24 C25B H25BB . 4_555 109.5 no
C24 C25B H25BC . . 109.5 no
C24 C25B H25BC . 4_555 109.5 no
H25BA C25B H25BB . . 109.5 no
H25BA C25B H25BC . . 109.5 no
H25BA C25B H25BB 4_555 4_555 109.5 no
H25BA C25B H25BC 4_555 4_555 109.5 no
H25BB C25B H25BC . . 109.5 no
H25BB C25B H25BC 4_555 4_555 109.5 no
C24 C26B H26BA . . 109.5 no
C24 C26B H26BB . . 109.5 no
C24 C26B H26BC . . 109.5 no
H26BA C26B H26BB . . 109.5 no
H26BA C26B H26BC . . 109.5 no
H26BB C26B H26BC . . 109.5 no
O9 C27A N1A . . 120.2(12) no
O9 C27A C28 . . 122.5(10) no
N1A C27A C28 . . 117.3(11) no
O9 C27B N1B . . 107(2) no
O9 C27B C30 . . 147(3) no
N1B C27B C30 . . 106(2) no
H28AA C28 H28AB . . 109.5 no
H28AA C28 H28AC . . 109.5 no
H28AA C28 H28AB 4_545 4_545 109.5 no
H28AA C28 H28AC 4_545 4_545 109.5 no
H28AB C28 H28AC . . 109.5 no
H28AB C28 H28AC 4_545 4_545 109.5 no
N1A C29 H29AA . . 109.5 no
N1A C29 H29AA . 4_545 109.5 no
N1A C29 H29AB . . 109.5 no
N1A C29 H29AB . 4_545 109.5 no
N1A C29 H29AC . . 109.5 no
N1A C29 H29AC . 4_545 109.5 no
H29AA C29 H29AB . . 109.5 no
H29AA C29 H29AC . . 109.5 no
H29AA C29 H29AB 4_545 4_545 109.5 no
H29AA C29 H29AC 4_545 4_545 109.5 no
H29AB C29 H29AC . . 109.5 no
H29AB C29 H29AC 4_545 4_545 109.5 no
N1A C30 H30AA . . 109.5 no
N1A C30 H30AA . 4_545 109.5 no
N1A C30 H30AB . . 109.5 no
N1A C30 H30AB . 4_545 109.5 no
N1A C30 H30AC . . 109.5 no
N1A C30 H30AC . 4_545 109.5 no
H30AA C30 H30AB . . 109.5 no
H30AA C30 H30AC . . 109.5 no
H30AA C30 H30AB 4_545 4_545 109.5 no
H30AA C30 H30AC 4_545 4_545 109.5 no
H30AB C30 H30AC . . 109.5 no
H30AB C30 H30AC 4_545 4_545 109.5 no
N1B C28 H28BA . . 109.5 no
N1B C28 H28BA . 4_545 109.5 no
N1B C28 H28BB . . 109.5 no
N1B C28 H28BB . 4_545 109.5 no
N1B C28 H28BC . . 109.5 no
N1B C28 H28BC . 4_545 109.5 no
H28BA C28 H28BB . . 109.5 no
H28BA C28 H28BC . . 109.5 no
H28BA C28 H28BB 4_545 4_545 109.5 no
H28BA C28 H28BC 4_545 4_545 109.5 no
H28BB C28 H28BC . . 109.5 no
H28BB C28 H28BC 4_545 4_545 109.5 no
N1B C29 H29BA . . 109.5 no
N1B C29 H29BA . 4_545 109.5 no
N1B C29 H29BB . . 109.5 no
N1B C29 H29BB . 4_545 109.5 no
N1B C29 H29BC . . 109.5 no
N1B C29 H29BC . 4_545 109.5 no
H29BA C29 H29BB . . 109.5 no
H29BA C29 H29BC . . 109.5 no
H29BA C29 H29BB 4_545 4_545 109.5 no
H29BA C29 H29BC 4_545 4_545 109.5 no
H29BB C29 H29BC . . 109.5 no
H29BB C29 H29BC 4_545 4_545 109.5 no
C27B C30 H30BA . . 109.5 no
C27B C30 H30BA . 4_545 109.5 no
C27B C30 H30BB . . 109.5 no
C27B C30 H30BB . 4_545 109.5 no
C27B C30 H30BC . . 109.5 no
C27B C30 H30BC . 4_545 109.5 no
H30BA C30 H30BB . . 109.5 no
H30BA C30 H30BC . . 109.5 no
H30BA C30 H30BB 4_545 4_545 109.5 no
H30BA C30 H30BC 4_545 4_545 109.5 no
H30BB C30 H30BC . . 109.5 no
H30BB C30 H30BC 4_545 4_545 109.5 no
O10 C31A N2A . . 120.5(9) no
O10 C31A C32 . . 125.3(10) no
N2A C31A C32 . . 114.2(8) no
O10 C31B N2B . . 120(2) no
O10 C31B C34 . . 126.6(16) no
N2B C31B C34 . . 113(2) no
C31A C32 H32AA . . 109.5 no
C31A C32 H32AA . 4_545 109.5 no
C31A C32 H32AB . . 109.5 no
C31A C32 H32AB . 4_545 109.5 no
C31A C32 H32AC . . 109.5 no
C31A C32 H32AC . 4_545 109.5 no
H32AA C32 H32AB . . 109.5 no
H32AA C32 H32AC . . 109.5 no
H32AA C32 H32AB 4_545 4_545 109.5 no
H32AA C32 H32AC 4_545 4_545 109.5 no
H32AB C32 H32AC . . 109.5 no
H32AB C32 H32AC 4_545 4_545 109.5 no
N2A C33 H33AA . . 109.5 no
N2A C33 H33AA . 4_545 109.5 no
N2A C33 H33AB . . 109.5 no
N2A C33 H33AB . 4_545 109.5 no
N2A C33 H33AC . . 109.5 no
N2A C33 H33AC . 4_545 109.5 no
H33AA C33 H33AB . . 109.5 no
H33AA C33 H33AC . . 109.5 no
H33AA C33 H33AB 4_545 4_545 109.5 no
H33AA C33 H33AC 4_545 4_545 109.5 no
H33AB C33 H33AC . . 109.5 no
H33AB C33 H33AC 4_545 4_545 109.5 no
N2A C34 H34AA . . 109.5 no
N2A C34 H34AA . 4_545 109.5 no
N2A C34 H34AB . . 109.5 no
N2A C34 H34AB . 4_545 109.5 no
N2A C34 H34AC . . 109.5 no
N2A C34 H34AC . 4_545 109.5 no
H34AA C34 H34AB . . 109.5 no
H34AA C34 H34AC . . 109.5 no
H34AA C34 H34AB 4_545 4_545 109.5 no
H34AA C34 H34AC 4_545 4_545 109.5 no
H34AB C34 H34AC . . 109.5 no
H34AB C34 H34AC 4_545 4_545 109.5 no
N2B C32 H32BA . . 109.5 no
N2B C32 H32BA . 4_545 109.5 no
N2B C32 H32BB . . 109.5(9) no
N2B C32 H32BB . 4_545 109.5(9) no
N2B C32 H32BC . . 109.5 no
N2B C32 H32BC . 4_545 109.5 no
H32BA C32 H32BB . . 109.5 no
H32BA C32 H32BC . . 109.5 no
H32BA C32 H32BB 4_545 4_545 109.5 no
H32BA C32 H32BC 4_545 4_545 109.5 no
H32BB C32 H32BC . . 109.5 no
H32BB C32 H32BC 4_545 4_545 109.5 no
N2B C33 H33BA . . 109.5 no
N2B C33 H33BA . 4_545 109.5 no
N2B C33 H33BB . . 109.5 no
N2B C33 H33BB . 4_545 109.5 no
N2B C33 H33BC . . 109.5 no
N2B C33 H33BC . 4_545 109.5 no
H33BA C33 H33BB . . 109.5 no
H33BA C33 H33BC . . 109.5 no
H33BA C33 H33BB 4_545 4_545 109.5 no
H33BA C33 H33BC 4_545 4_545 109.5 no
H33BB C33 H33BC . . 109.5 no
H33BB C33 H33BC 4_545 4_545 109.5 no
C31B C34 H34BA . . 109.5 no
C31B C34 H34BA . 4_545 109.5 no
C31B C34 H34BB . . 109.5 no
C31B C34 H34BB . 4_545 109.5 no
C31B C34 H34BC . . 109.5 no
C31B C34 H34BC . 4_545 109.5 no
H34BA C34 H34BB . . 109.5 no
H34BA C34 H34BC . . 109.5 no
H34BA C34 H34BB 4_545 4_545 109.5 no
H34BA C34 H34BC 4_545 4_545 109.5 no
H34BB C34 H34BC . . 109.5 no
H34BB C34 H34BC 4_545 4_545 109.5 no
O11 C35 N3 . . 109.9(13) no
O11 C35 C36 . . 117.9(13) no
N3 C35 C36 . . 132.2(15) no
N3 C35 C37 . . 70.5(12) no
C36 C35 C37 . . 153.8(15) no
C35 C36 H36A . . 109.5 no
C35 C36 H36B . . 109.5 no
C35 C36 H36C . . 109.5 no
C35 C36 H36A 56504 56504 109.5 no
C35 C36 H36B 56504 56504 109.5 no
C35 C36 H36C 56504 56504 109.5 no
H36A C36 H36B . . 109.5 no
H36A C36 H36C . . 109.5 no
H36A C36 H36B 56504 56504 109.5 no
H36A C36 H36C 56504 56504 109.5 no
H36B C36 H36B . 56504 109.9 no
H36B C36 H36C . . 109.5 no
H36B C36 H36C 56504 56504 109.5 no
N3 C37 H37A . . 109.5 no
N3 C37 H37B . . 109.5 no
N3 C37 H37C . . 109.5 no
H37A C37 H37B . . 109.5 no
H37A C37 H37C . . 109.5 no
H37B C37 H37C . . 109.5 no
N3 C38 H38A . . 109.5 no
N3 C38 H38A . 4_565 109.5 no
N3 C38 H38B . . 109.5 no
N3 C38 H38B . 4_565 109.5 no
N3 C38 H38C . . 109.5 no
N3 C38 H38C . 4_565 109.5 no
H38A C38 H38B . . 109.5 no
H38A C38 H38C . . 109.5 no
H38A C38 H38B 4_565 4_565 109.5 no
H38A C38 H38C 4_565 4_565 109.5 no
H38B C38 H38C . . 109.5 no
H38B C38 H38C 4_565 4_565 109.5 no

loop_
_geom_bond_atom_site_label_1
_geom_bond_atom_site_label_2
_geom_bond_site_symmetry_2
_geom_bond_distance
_geom_bond_publ_flag
Zn1 O1 . 2.131(4) yes
Zn1 O4 . 2.025(4) yes
Zn1 O7 . 1.984(4) yes
Zn1 O7 4_555 1.984(4) no
Zn1 O8 . 2.053(5) yes
O1 C1 . 1.269(8) yes
O2 C1 . 1.254(10) yes
O3A C3 . 1.325(12) no
O3B C7 . 1.327(18) no
O4 C14 . 1.282(8) yes
O5 C14 . 1.243(10) yes
O6A C16 . 1.361(8) no
O6B C20 . 1.23(4) no
O9 C27B . 1.27(3) no
O9 C27A . 1.233(16) no
O10 C31A . 1.242(11) no
O10 C31B . 1.38(2) no
O11 C35 . 1.30(2) no
N1A C29 . 1.469(15) no
N1A C30 . 1.492(15) no
N1A C27A . 1.337(16) no
N1B C27B . 1.44(4) no
N1B C28 . 1.58(2) no
N1B C29 . 1.48(2) no
N2A C31A . 1.324(16) no
N2A C33 . 1.492(11) no
N2A C34 . 1.532(12) no
N2B C31B . 1.28(2) no
N2B C32 . 1.62(2) no
N2B C33 . 1.41(2) no
N3 C35 . 1.230(19) no
N3 C35 4_565 1.230(19) no
N3 C37 . 1.63(2) no
N3 C37 4_565 1.63(2) no
N3 C38 . 1.316(17) no
C1 C2 . 1.513(11) no
C2 C3 . 1.392(9) no
C3 H3 . 0.950 no
C5 C4 . 1.395(10) no
C5 C6 . 1.390(9) no
C5 H5 . 0.950 no
C4 C8 . 1.541(9) no
C4 C3 . 1.379(10) no
C6 C11 . 1.516(10) no
C7 C6 . 1.409(10) no
C7 C2 . 1.381(10) no
C7 H7 . 0.950 no
C8 C9 . 1.555(10) no
C8 C9 4_555 1.555(10) no
C8 C10 . 1.541(11) no
C9 H9A . 0.980 no
C9 H9B . 0.980 no
C9 H9C . 0.980 no
C10 H10A . 0.980 no
C10 H10A 4_555 0.980 no
C10 H10B . 0.980 no
C10 H10B 4_555 0.980 no
C10 H10C . 0.980 no
C10 H10C 4_555 0.980 no
C11 C12 . 1.503(10) no
C11 C12 4_555 1.503(10) no
C11 C13 . 1.518(13) no
C12 H12A . 0.980 no
C12 H12B . 0.980 no
C12 H12C . 0.980 no
C13 H13A . 0.980 no
C13 H13A 4_555 0.980 no
C13 H13B . 0.980 no
C13 H13B 4_555 0.980 no
C13 H13C . 0.980 no
C13 H13C 4_555 0.980 no
C14 C15 . 1.487(10) no
C15 C16 . 1.399(8) no
C15 C20 . 1.382(10) no
C16 C17 . 1.400(9) no
C16 H16 . 0.950 no
C17 C18 . 1.389(9) no
C17 C21 . 1.538(9) no
C18 C19 . 1.399(8) no
C18 H18 . 0.950 no
C19 C20 . 1.385(9) no
C19 C24 . 1.534(10) no
C20 H20 . 0.950 no
C21 C22 . 1.546(7) no
C21 C22 4_555 1.546(7) no
C21 C23 . 1.536(10) no
C22 H22A . 0.980 no
C22 H22B . 0.980 no
C22 H22C . 0.980 no
C23 H23A . 0.980 no
C23 H23A 4_555 0.980 no
C23 H23B . 0.980 no
C23 H23B 4_555 0.980 no
C23 H23C . 0.980 no
C23 H23C 4_555 0.980 no
C24 C25A . 1.531(11) no
C24 C25A 4_555 1.531(11) no
C24 C26A . 1.521(17) no
C24 C25B . 1.55(3) no
C24 C26B . 1.53(2) no
C24 C26B 4_555 1.53(2) no
C25A H25AA . 0.980 no
C25A H25AB . 0.980 no
C25A H25AC . 0.980 no
C26A H26AA . 0.980 no
C26A H26AA 4_555 0.980 no
C26A H26AB . 0.980 no
C26A H26AC . 0.980 no
C26A H26AC 4_555 0.980 no
C25B H25BA . 0.980 no
C25B H25BA 4_555 0.980 no
C25B H25BB . 0.980 no
C25B H25BB 4_555 0.980 no
C25B H25BC . 0.980 no
C25B H25BC 4_555 0.980 no
C26B H26BA . 0.980 no
C26B H26BB . 0.980 no
C26B H26BC . 0.980 no
C27A C28 . 1.534(17) no
C27B C30 . 1.55(3) no
C28 C27A . 1.534(17) no
C28 H28AA . 0.950 no
C28 H28AA 4_545 0.950 no
C28 H28AB . 0.950 no
C28 H28AB 4_545 0.950 no
C28 H28AC . 0.950 no
C28 H28AC 4_545 0.950 no
C29 H29AA . 0.950 no
C29 H29AA 4_545 0.950 no
C29 H29AB . 0.950 no
C29 H29AB 4_545 0.950 no
C29 H29AC . 0.950 no
C29 H29AC 4_545 0.950 no
C30 H30AA . 0.950 no
C30 H30AA 4_545 0.950 no
C30 H30AB . 0.950 no
C30 H30AB 4_545 0.950 no
C30 H30AC . 0.950 no
C30 H30AC 4_545 0.950 no
C28 H28BA . 0.950 no
C28 H28BA 4_545 0.950 no
C28 H28BB . 0.950 no
C28 H28BB 4_545 0.950 no
C28 H28BC . 0.950 no
C28 H28BC 4_545 0.950 no
C29 H29BA . 0.950 no
C29 H29BA 4_545 0.950 no
C29 H29BB . 0.950 no
C29 H29BB 4_545 0.950 no
C29 H29BC . 0.950 no
C29 H29BC 4_545 0.950 no
C30 H30BA . 0.950 no
C30 H30BA 4_545 0.950 no
C30 H30BB . 0.950 no
C30 H30BB 4_545 0.950 no
C30 H30BC . 0.950 no
C30 H30BC 4_545 0.950 no
C31A C32 . 1.536(14) no
C31B C34 . 1.57(3) no
C32 H32AA . 0.950 no
C32 H32AA 4_545 0.950 no
C32 H32AB . 0.950 no
C32 H32AB 4_545 0.950 no
C32 H32AC . 0.950 no
C32 H32AC 4_545 0.950 no
C33 H33AA . 0.950 no
C33 H33AA 4_545 0.950 no
C33 H33AB . 0.950 no
C33 H33AB 4_545 0.950 no
C33 H33AC . 0.950 no
C33 H33AC 4_545 0.950 no
C34 H34AA . 0.950 no
C34 H34AA 4_545 0.950 no
C34 H34AB . 0.950 no
C34 H34AB 4_545 0.950 no
C34 H34AC . 0.950 no
C34 H34AC 4_545 0.950 no
C32 H32BA . 0.950 no
C32 H32BA 4_545 0.950 no
C32 H32BB . 0.950 no
C32 H32BB 4_545 0.950 no
C32 H32BC . 0.950 no
C32 H32BC 4_545 0.950 no
C33 H33BA . 0.950 no
C33 H33BA 4_545 0.950 no
C33 H33BB . 0.950 no
C33 H33BB 4_545 0.950 no
C33 H33BC . 0.950 no
C33 H33BC 4_545 0.950 no
C34 H34BA . 0.950 no
C34 H34BA 4_545 0.950 no
C34 H34BB . 0.950 no
C34 H34BB 4_545 0.950 no
C34 H34BC . 0.950 no
C34 H34BC 4_545 0.950 no
C35 C35 4_565 1.05(2) no
C35 C36 . 1.42(2) no
C36 H36A . 0.950 no
C36 H36A 56504 0.950 no
C36 H36B . 0.950 no
C36 H36B 56504 0.950 no
C36 H36C . 0.950 no
C36 H36C 56504 0.950 no
C37 H37A . 0.950 no
C37 H37B . 0.950 no
C37 H37C . 0.950 no
C38 H38A . 0.980 no
C38 H38A 4_565 0.980 no
C38 H38B . 0.980 no
C38 H38B 4_565 0.980 no
C38 H38C . 0.980 no
C38 H38C 4_565 0.980 no

loop_
_geom_contact_atom_site_label_1
_geom_contact_atom_site_label_2
_geom_contact_distance
_geom_contact_site_symmetry_2
_geom_contact_publ_flag
O7 O9 2.754(5) . no
O7 O10 2.675(5) . no
O8 O11 2.740(15) . no
O8 O11 2.740(15) 4_555 no
O9 O7 2.754(5) . no
O9 O7 2.754(5) 4_545 no
O10 O7 2.675(5) . no
O10 O7 2.675(5) 4_545 no
O11 O8 2.740(15) . no
